data_1564311
loop_
_publ_author_name
'Dong, Jie'
'Wang, Baiquan'

_publ_section_title
;
 Homo- and copolymerization of norbornene using tridentate IzQO palladium
 catalysts with dimethylaminoethyl as a side arm
;
_journal_issue 32
_journal_name_full 'Polymer Chemistry'
_journal_page_first 4736
_journal_page_last 4747
_journal_paper_doi 10.1039/D1PY00699A
_journal_volume 12
_journal_year 2021
_chemical_formula_sum 'C32 H34 Cl N3 O Pd'
_chemical_formula_weight 618.47
_space_group_crystal_system monoclinic
_space_group_IT_number 14
_space_group_name_Hall '-P 2yn'
_space_group_name_H-M_alt 'P 1 21/n 1'
_atom_sites_solution_hydrogens geom
_audit_creation_method SHELXL-2018/3
_audit_update_record
;
2021-05-05 deposited with the CCDC.	2021-07-19 downloaded from the CCDC.
;
_cell_angle_alpha 90
_cell_angle_beta 107.14(3)
_cell_angle_gamma 90
_cell_formula_units_Z 4
_cell_length_a 13.427(3)
_cell_length_b 10.938(2)
_cell_length_c 19.798(4)
_cell_measurement_reflns_used 7981
_cell_measurement_temperature 113(2)
_cell_measurement_theta_max 27.8904
_cell_measurement_theta_min 1.6342
_cell_volume 2778.5(11)
_computing_cell_refinement crystalclear
_computing_data_collection crystalclear
_computing_data_reduction crystalclear
_computing_molecular_graphics 'Bruker SHELXTL'
_computing_publication_material 'Bruker SHELXTL'
_computing_structure_refinement 'SHELXL-97 (Sheldrick, 1997)'
_computing_structure_solution 'SHELXS-97 (Sheldrick, 1990)'
_diffrn_ambient_temperature 113(2)
_diffrn_measured_fraction_theta_full 0.999
_diffrn_measured_fraction_theta_max 0.998
_diffrn_measurement_device_type 'rigaku saturn'
_diffrn_measurement_method '\w scans'
_diffrn_radiation_type MoK\a
_diffrn_radiation_wavelength 0.71073
_diffrn_reflns_av_R_equivalents 0.0548
_diffrn_reflns_av_unetI/netI 0.0390
_diffrn_reflns_Laue_measured_fraction_full 0.999
_diffrn_reflns_Laue_measured_fraction_max 0.998
_diffrn_reflns_limit_h_max 17
_diffrn_reflns_limit_h_min -17
_diffrn_reflns_limit_k_max 14
_diffrn_reflns_limit_k_min -14
_diffrn_reflns_limit_l_max 26
_diffrn_reflns_limit_l_min -26
_diffrn_reflns_number 32586
_diffrn_reflns_point_group_measured_fraction_full 0.999
_diffrn_reflns_point_group_measured_fraction_max 0.998
_diffrn_reflns_theta_full 25.242
_diffrn_reflns_theta_max 27.879
_diffrn_reflns_theta_min 1.634
_diffrn_standards_decay_% 0
_diffrn_standards_interval_count 0
_diffrn_standards_interval_time 0
_diffrn_standards_number 0
_exptl_absorpt_coefficient_mu 0.794
_exptl_absorpt_correction_T_max 1
_exptl_absorpt_correction_T_min 0.8504
_exptl_absorpt_correction_type multi-scan
_exptl_absorpt_process_details crystalclear
_exptl_crystal_colour red
_exptl_crystal_density_diffrn 1.478
_exptl_crystal_description prism
_exptl_crystal_F_000 1272
_exptl_crystal_size_max 0.200
_exptl_crystal_size_mid 0.180
_exptl_crystal_size_min 0.120
_refine_diff_density_max 1.204
_refine_diff_density_min -0.963
_refine_diff_density_rms 0.091
_refine_ls_extinction_method none
_refine_ls_goodness_of_fit_ref 1.081
_refine_ls_hydrogen_treatment constr
_refine_ls_matrix_type full
_refine_ls_number_parameters 349
_refine_ls_number_reflns 6620
_refine_ls_number_restraints 6
_refine_ls_restrained_S_all 1.081
_refine_ls_R_factor_all 0.0446
_refine_ls_R_factor_gt 0.0375
_refine_ls_shift/su_max 0.004
_refine_ls_shift/su_mean 0.000
_refine_ls_structure_factor_coef Fsqd
_refine_ls_weighting_details 'w=1/[\s^2^(Fo^2^)+(0.0465P)^2^+0.9402P] where P=(Fo^2^+2Fc^2^)/3'
_refine_ls_weighting_scheme calc
_refine_ls_wR_factor_gt 0.0863
_refine_ls_wR_factor_ref 0.0908
_reflns_Friedel_coverage 0.000
_reflns_number_gt 5738
_reflns_number_total 6620
_reflns_threshold_expression 'I > 2\s(I)'
_cod_data_source_file d1py00699a2.cif
_cod_data_source_block shelxl
_cod_depositor_comments
;
The following automatic conversions were performed:

data item '_exptl_absorpt_correction_type' value 'MULTI-SCAN' was
changed to 'multi-scan' in accordance with the
/home/data/users/saulius/crontab/automatic-downloads/rss-feeds/RSC/lib/dictionaries/cif_core.dic
dictionary named 'cif_core.dic' version 2.4.2 last updated on
2011-04-26.

Automatic conversion script
Id: cif_fix_values 7556 2019-12-06 15:28:31Z antanas 

 Adding full bibliography for 1564310--1564312.cif.
;
_cod_original_sg_symbol_H-M 'P 21/n'
_cod_database_code 1564311
_shelx_shelxl_version_number 2018/3
_shelx_space_group_comment
;
The symmetry employed for this shelxl refinement is uniquely defined
by the following loop, which should always be used as a source of
symmetry information in preference to the above space-group names.
They are only intended as comments.
;
_shelx_estimated_absorpt_t_min 0.857
_shelx_estimated_absorpt_t_max 0.911

loop_
_space_group_symop_operation_xyz
'x, y, z'
'-x+1/2, y+1/2, -z+1/2'
'-x, -y, -z'
'x-1/2, -y-1/2, z-1/2'

loop_
_atom_site_label
_atom_site_type_symbol
_atom_site_fract_x
_atom_site_fract_y
_atom_site_fract_z
_atom_site_U_iso_or_equiv
_atom_site_adp_type
_atom_site_occupancy
_atom_site_site_symmetry_order
_atom_site_calc_flag
_atom_site_refinement_flags_posn
_atom_site_refinement_flags_adp
_atom_site_refinement_flags_occupancy
_atom_site_disorder_assembly
_atom_site_disorder_group
Pd1 Pd 0.65994(2) 1.05364(2) 1.05699(2) 0.01825(7) Uani 1 1 d . U . . .
Cl1 Cl 0.60474(5) 0.99145(6) 1.15572(3) 0.03147(15) Uani 1 1 d . . . . .
O1 O 0.72453(13) 0.89010(15) 1.05993(9) 0.0241(4) Uani 1 1 d . . . . .
N1 N 0.76580(15) 1.01829(18) 0.94682(10) 0.0185(4) Uani 1 1 d . . . . .
N2 N 0.66010(15) 1.17132(18) 0.92292(10) 0.0210(4) Uani 1 1 d . . . . .
N3 N 0.59528(15) 1.22856(18) 1.05745(10) 0.0210(4) Uani 1 1 d . . . . .
C1 C 0.69759(18) 1.0840(2) 0.97168(12) 0.0198(5) Uani 1 1 d . . . . .
C2 C 0.70433(19) 1.1651(2) 0.86847(12) 0.0234(5) Uani 1 1 d . . . . .
H2 H 0.690616 1.217609 0.828536 0.028 Uiso 1 1 calc R U . . .
C3 C 0.77161(19) 1.0689(2) 0.88322(12) 0.0200(5) Uani 1 1 d . . . . .
C4 C 0.83967(19) 1.0165(2) 0.84752(12) 0.0207(5) Uani 1 1 d . . . . .
C5 C 0.82617(19) 1.0627(2) 0.77395(12) 0.0219(5) Uani 1 1 d . . . . .
C6 C 0.8609(2) 1.1779(2) 0.76229(14) 0.0290(6) Uani 1 1 d . . . . .
H6 H 0.896915 1.227243 0.801353 0.035 Uiso 1 1 calc R U . . .
C7 C 0.8433(2) 1.2222(3) 0.69333(15) 0.0364(7) Uani 1 1 d . . . . .
H7 H 0.867890 1.301017 0.685898 0.044 Uiso 1 1 calc R U . . .
C8 C 0.7907(2) 1.1522(3) 0.63650(14) 0.0361(7) Uani 1 1 d . . . . .
H8 H 0.778805 1.182346 0.589792 0.043 Uiso 1 1 calc R U . . .
C9 C 0.7551(2) 1.0372(3) 0.64760(14) 0.0378(7) Uani 1 1 d . . . . .
H9 H 0.718543 0.988528 0.608401 0.045 Uiso 1 1 calc R U . . .
C10 C 0.7727(2) 0.9929(3) 0.71621(13) 0.0296(6) Uani 1 1 d . . . . .
H10 H 0.747876 0.914079 0.723408 0.036 Uiso 1 1 calc R U . . .
C11 C 0.90617(18) 0.9261(2) 0.87933(12) 0.0194(5) Uani 1 1 d . . . . .
C12 C 0.97293(18) 0.8731(2) 0.83813(12) 0.0202(5) Uani 1 1 d . . . . .
C13 C 1.0538(2) 0.9420(2) 0.82686(13) 0.0257(5) Uani 1 1 d . . . . .
H13 H 1.068491 1.020948 0.847349 0.031 Uiso 1 1 calc R U . . .
C14 C 1.1130(2) 0.8957(3) 0.78577(14) 0.0307(6) Uani 1 1 d . . . . .
H14 H 1.168462 0.942819 0.778636 0.037 Uiso 1 1 calc R U . . .
C15 C 1.09132(19) 0.7810(3) 0.75516(13) 0.0287(6) Uani 1 1 d . . . . .
H15 H 1.131543 0.749508 0.726852 0.034 Uiso 1 1 calc R U . . .
C16 C 1.01103(19) 0.7129(2) 0.76606(12) 0.0254(5) Uani 1 1 d . . . . .
H16 H 0.996280 0.634217 0.745117 0.030 Uiso 1 1 calc R U . . .
C17 C 0.95159(19) 0.7575(2) 0.80711(12) 0.0221(5) Uani 1 1 d . . . . .
H17 H 0.896455 0.709609 0.814182 0.027 Uiso 1 1 calc R U . . .
C18 C 0.90411(18) 0.8758(2) 0.94798(12) 0.0204(5) Uani 1 1 d . . . . .
C19 C 0.97155(19) 0.7821(2) 0.98483(12) 0.0234(5) Uani 1 1 d . . . . .
C20 C 0.9465(2) 0.7249(2) 1.04049(12) 0.0263(5) Uani 1 1 d . . . . .
H20 H 0.990945 0.660619 1.063893 0.032 Uiso 1 1 calc R U . . .
C21 C 0.8623(2) 0.7535(2) 1.06492(12) 0.0239(5) Uani 1 1 d . . . . .
C22 C 0.80167(19) 0.8572(2) 1.03473(12) 0.0209(5) Uani 1 1 d . . . . .
C23 C 0.82600(18) 0.9162(2) 0.97794(12) 0.0190(5) Uani 1 1 d . . . . .
C24 C 1.0708(2) 0.7418(3) 0.97028(14) 0.0309(6) Uani 1 1 d . . . . .
H24A H 1.118765 0.707922 1.013527 0.046 Uiso 1 1 calc R U . . .
H24B H 1.103433 0.812202 0.954640 0.046 Uiso 1 1 calc R U . . .
H24C H 1.054633 0.679224 0.933214 0.046 Uiso 1 1 calc R U . . .
C25 C 0.8348(2) 0.6765(2) 1.12204(13) 0.0289(6) Uani 1 1 d . . . . .
C26 C 0.7230(3) 0.6262(3) 1.09211(15) 0.0413(7) Uani 1 1 d . . . . .
H26A H 0.705892 0.575365 1.127916 0.062 Uiso 1 1 calc R U . . .
H26B H 0.718429 0.576777 1.050002 0.062 Uiso 1 1 calc R U . . .
H26C H 0.673732 0.694438 1.079395 0.062 Uiso 1 1 calc R U . . .
C27 C 0.9081(3) 0.5668(3) 1.14556(16) 0.0449(8) Uani 1 1 d . . . . .
H27A H 0.887676 0.520515 1.181731 0.067 Uiso 1 1 calc R U . . .
H27B H 0.979856 0.596028 1.165164 0.067 Uiso 1 1 calc R U . . .
H27C H 0.903589 0.513934 1.104821 0.067 Uiso 1 1 calc R U . . .
C28 C 0.8403(2) 0.7518(2) 1.18839(13) 0.0310(6) Uani 1 1 d . . . . .
H28A H 0.790880 0.819964 1.175846 0.047 Uiso 1 1 calc R U . . .
H28B H 0.911040 0.783864 1.208337 0.047 Uiso 1 1 calc R U . . .
H28C H 0.822432 0.699699 1.223396 0.047 Uiso 1 1 calc R U . . .
C29 C 0.6473(2) 1.2864(2) 1.12685(13) 0.0348(6) Uani 1 1 d . . . . .
H29A H 0.617194 1.367468 1.128724 0.052 Uiso 1 1 calc R U . . .
H29B H 0.722055 1.294459 1.132698 0.052 Uiso 1 1 calc R U . . .
H29C H 0.636923 1.235298 1.164891 0.052 Uiso 1 1 calc R U . . .
C30 C 0.4824(2) 1.2163(3) 1.04974(16) 0.0359(6) Uani 1 1 d . . . . .
H30A H 0.472948 1.164960 1.087956 0.054 Uiso 1 1 calc R U . . .
H30B H 0.447217 1.178424 1.004067 0.054 Uiso 1 1 calc R U . . .
H30C H 0.452526 1.297338 1.052096 0.054 Uiso 1 1 calc R U . . .
C31 C 0.6102(2) 1.3134(2) 1.00208(12) 0.0232(5) Uani 1 1 d . . . . .
H31A H 0.684088 1.339196 1.015494 0.028 Uiso 1 1 calc R U . . .
H31B H 0.567367 1.387483 1.001106 0.028 Uiso 1 1 calc R U . . .
C32 C 0.5814(2) 1.2591(2) 0.92839(13) 0.0261(5) Uani 1 1 d . . . . .
H32A H 0.512874 1.218041 0.917972 0.031 Uiso 1 1 calc R U . . .
H32B H 0.575832 1.325144 0.893254 0.031 Uiso 1 1 calc R U . . .

loop_
_atom_site_aniso_label
_atom_site_aniso_U_11
_atom_site_aniso_U_22
_atom_site_aniso_U_33
_atom_site_aniso_U_23
_atom_site_aniso_U_13
_atom_site_aniso_U_12
Pd1 0.02417(11) 0.01687(10) 0.01566(10) -0.00039(6) 0.00886(7) -0.00152(7)
Cl1 0.0440(4) 0.0289(3) 0.0293(3) 0.0035(3) 0.0230(3) -0.0043(3)
O1 0.0322(9) 0.0180(8) 0.0257(9) 0.0039(7) 0.0141(7) 0.0026(7)
N1 0.0251(10) 0.0171(9) 0.0142(9) 0.0011(7) 0.0072(8) 0.0028(8)
N2 0.0273(10) 0.0219(10) 0.0157(9) 0.0028(8) 0.0092(8) 0.0072(8)
N3 0.0255(10) 0.0194(10) 0.0196(10) -0.0018(8) 0.0091(8) -0.0005(8)
C1 0.0238(11) 0.0179(11) 0.0182(11) 0.0006(9) 0.0069(9) 0.0014(9)
C2 0.0329(13) 0.0228(12) 0.0164(11) 0.0037(9) 0.0101(10) 0.0069(10)
C3 0.0288(12) 0.0192(11) 0.0128(10) 0.0026(8) 0.0071(9) 0.0025(9)
C4 0.0270(12) 0.0207(11) 0.0154(11) -0.0012(9) 0.0077(9) 0.0017(10)
C5 0.0269(12) 0.0252(12) 0.0167(11) 0.0050(9) 0.0112(9) 0.0078(10)
C6 0.0331(14) 0.0293(14) 0.0262(13) 0.0025(11) 0.0115(11) 0.0026(11)
C7 0.0450(16) 0.0352(15) 0.0369(16) 0.0145(12) 0.0242(13) 0.0064(13)
C8 0.0411(16) 0.0497(18) 0.0222(13) 0.0146(12) 0.0164(12) 0.0171(14)
C9 0.0463(17) 0.0502(18) 0.0168(13) -0.0007(12) 0.0091(12) 0.0096(14)
C10 0.0430(16) 0.0277(13) 0.0192(12) 0.0007(10) 0.0108(11) 0.0030(12)
C11 0.0236(11) 0.0181(11) 0.0176(11) -0.0024(9) 0.0076(9) 0.0000(9)
C12 0.0235(11) 0.0227(12) 0.0140(10) -0.0003(9) 0.0051(9) 0.0052(9)
C13 0.0268(13) 0.0269(13) 0.0237(13) -0.0049(10) 0.0077(10) -0.0020(10)
C14 0.0259(13) 0.0376(15) 0.0313(14) -0.0040(12) 0.0125(11) -0.0026(11)
C15 0.0241(12) 0.0410(15) 0.0214(12) -0.0061(11) 0.0074(10) 0.0078(11)
C16 0.0288(13) 0.0257(12) 0.0197(12) -0.0042(10) 0.0042(10) 0.0062(10)
C17 0.0244(12) 0.0220(12) 0.0199(12) -0.0002(9) 0.0065(9) 0.0016(9)
C18 0.0267(12) 0.0182(11) 0.0158(11) -0.0018(9) 0.0052(9) 0.0015(9)
C19 0.0317(13) 0.0216(12) 0.0150(11) -0.0037(9) 0.0037(10) 0.0055(10)
C20 0.0380(14) 0.0188(11) 0.0190(12) 0.0001(9) 0.0036(10) 0.0101(11)
C21 0.0377(14) 0.0167(11) 0.0160(11) -0.0006(9) 0.0058(10) 0.0018(10)
C22 0.0286(12) 0.0163(11) 0.0167(11) -0.0028(9) 0.0048(9) -0.0010(9)
C23 0.0260(12) 0.0150(10) 0.0143(11) -0.0022(8) 0.0032(9) 0.0002(9)
C24 0.0336(14) 0.0316(14) 0.0250(13) 0.0012(11) 0.0050(11) 0.0125(11)
C25 0.0462(16) 0.0182(12) 0.0218(12) 0.0065(9) 0.0092(11) 0.0037(11)
C26 0.0559(19) 0.0282(15) 0.0341(15) 0.0077(12) 0.0043(14) -0.0142(14)
C27 0.075(2) 0.0266(15) 0.0365(17) 0.0136(12) 0.0216(16) 0.0156(14)
C28 0.0431(16) 0.0293(14) 0.0206(12) 0.0056(10) 0.0094(11) -0.0009(12)
C29 0.0608(19) 0.0238(13) 0.0192(12) -0.0044(10) 0.0109(12) -0.0013(13)
C30 0.0293(14) 0.0315(14) 0.0530(18) 0.0047(13) 0.0217(13) 0.0032(11)
C31 0.0306(13) 0.0161(11) 0.0260(12) -0.0003(9) 0.0130(10) 0.0023(9)
C32 0.0318(13) 0.0261(13) 0.0214(12) 0.0037(10) 0.0094(10) 0.0136(11)

loop_
_atom_type_symbol
_atom_type_description
_atom_type_scat_dispersion_real
_atom_type_scat_dispersion_imag
_atom_type_scat_source
C C 0.0033 0.0016 'International Tables Vol C Tables 4.2.6.8 and 6.1.1.4'
H H 0.0000 0.0000 'International Tables Vol C Tables 4.2.6.8 and 6.1.1.4'
N N 0.0061 0.0033 'International Tables Vol C Tables 4.2.6.8 and 6.1.1.4'
O O 0.0106 0.0060 'International Tables Vol C Tables 4.2.6.8 and 6.1.1.4'
Cl Cl 0.1484 0.1585 'International Tables Vol C Tables 4.2.6.8 and 6.1.1.4'
Pd Pd -0.9988 1.0072 'International Tables Vol C Tables 4.2.6.8 and 6.1.1.4'

loop_
_geom_angle_atom_site_label_1
_geom_angle_atom_site_label_2
_geom_angle_atom_site_label_3
_geom_angle
_geom_angle_site_symmetry_1
_geom_angle_site_symmetry_3
_geom_angle_publ_flag
C1 Pd1 O1 87.46(8) . . ?
C1 Pd1 N3 93.56(9) . . ?
O1 Pd1 N3 177.93(7) . . ?
C1 Pd1 Cl1 172.60(7) . . ?
O1 Pd1 Cl1 87.57(5) . . ?
N3 Pd1 Cl1 91.58(6) . . ?
C22 O1 Pd1 128.20(15) . . ?
C1 N1 C3 109.73(19) . . ?
C1 N1 C23 128.2(2) . . ?
C3 N1 C23 122.01(19) . . ?
C1 N2 C2 111.72(19) . . ?
C1 N2 C32 122.78(19) . . ?
C2 N2 C32 125.49(19) . . ?
C30 N3 C29 108.7(2) . . ?
C30 N3 C31 109.52(19) . . ?
C29 N3 C31 106.62(19) . . ?
C30 N3 Pd1 109.13(15) . . ?
C29 N3 Pd1 108.00(15) . . ?
C31 N3 Pd1 114.69(14) . . ?
N2 C1 N1 105.32(19) . . ?
N2 C1 Pd1 127.66(17) . . ?
N1 C1 Pd1 126.99(17) . . ?
C3 C2 N2 106.4(2) . . ?
C3 C2 H2 126.8 . . ?
N2 C2 H2 126.8 . . ?
C2 C3 N1 106.8(2) . . ?
C2 C3 C4 133.2(2) . . ?
N1 C3 C4 120.0(2) . . ?
C11 C4 C3 119.5(2) . . ?
C11 C4 C5 124.8(2) . . ?
C3 C4 C5 115.6(2) . . ?
C10 C5 C6 118.8(2) . . ?
C10 C5 C4 120.0(2) . . ?
C6 C5 C4 121.1(2) . . ?
C5 C6 C7 120.5(3) . . ?
C5 C6 H6 119.7 . . ?
C7 C6 H6 119.7 . . ?
C8 C7 C6 120.3(3) . . ?
C8 C7 H7 119.9 . . ?
C6 C7 H7 119.9 . . ?
C7 C8 C9 119.7(2) . . ?
C7 C8 H8 120.2 . . ?
C9 C8 H8 120.2 . . ?
C8 C9 C10 120.2(3) . . ?
C8 C9 H9 119.9 . . ?
C10 C9 H9 119.9 . . ?
C5 C10 C9 120.6(3) . . ?
C5 C10 H10 119.7 . . ?
C9 C10 H10 119.7 . . ?
C4 C11 C18 120.8(2) . . ?
C4 C11 C12 116.6(2) . . ?
C18 C11 C12 122.4(2) . . ?
C13 C12 C17 119.2(2) . . ?
C13 C12 C11 119.9(2) . . ?
C17 C12 C11 120.8(2) . . ?
C14 C13 C12 120.3(2) . . ?
C14 C13 H13 119.9 . . ?
C12 C13 H13 119.9 . . ?
C15 C14 C13 120.2(2) . . ?
C15 C14 H14 119.9 . . ?
C13 C14 H14 119.9 . . ?
C16 C15 C14 119.6(2) . . ?
C16 C15 H15 120.2 . . ?
C14 C15 H15 120.2 . . ?
C15 C16 C17 120.9(2) . . ?
C15 C16 H16 119.5 . . ?
C17 C16 H16 119.5 . . ?
C16 C17 C12 119.8(2) . . ?
C16 C17 H17 120.1 . . ?
C12 C17 H17 120.1 . . ?
C23 C18 C19 116.7(2) . . ?
C23 C18 C11 119.1(2) . . ?
C19 C18 C11 124.1(2) . . ?
C20 C19 C18 117.7(2) . . ?
C20 C19 C24 116.9(2) . . ?
C18 C19 C24 125.3(2) . . ?
C21 C20 C19 125.9(2) . . ?
C21 C20 H20 117.1 . . ?
C19 C20 H20 117.1 . . ?
C20 C21 C22 117.2(2) . . ?
C20 C21 C25 121.9(2) . . ?
C22 C21 C25 120.9(2) . . ?
O1 C22 C23 124.3(2) . . ?
O1 C22 C21 118.2(2) . . ?
C23 C22 C21 117.4(2) . . ?
N1 C23 C22 118.1(2) . . ?
N1 C23 C18 117.6(2) . . ?
C22 C23 C18 124.2(2) . . ?
C19 C24 H24A 109.5 . . ?
C19 C24 H24B 109.5 . . ?
H24A C24 H24B 109.5 . . ?
C19 C24 H24C 109.5 . . ?
H24A C24 H24C 109.5 . . ?
H24B C24 H24C 109.5 . . ?
C28 C25 C27 107.2(2) . . ?
C28 C25 C21 112.0(2) . . ?
C27 C25 C21 112.3(2) . . ?
C28 C25 C26 108.4(2) . . ?
C27 C25 C26 107.6(2) . . ?
C21 C25 C26 109.3(2) . . ?
C25 C26 H26A 109.5 . . ?
C25 C26 H26B 109.5 . . ?
H26A C26 H26B 109.5 . . ?
C25 C26 H26C 109.5 . . ?
H26A C26 H26C 109.5 . . ?
H26B C26 H26C 109.5 . . ?
C25 C27 H27A 109.5 . . ?
C25 C27 H27B 109.5 . . ?
H27A C27 H27B 109.5 . . ?
C25 C27 H27C 109.5 . . ?
H27A C27 H27C 109.5 . . ?
H27B C27 H27C 109.5 . . ?
C25 C28 H28A 109.5 . . ?
C25 C28 H28B 109.5 . . ?
H28A C28 H28B 109.5 . . ?
C25 C28 H28C 109.5 . . ?
H28A C28 H28C 109.5 . . ?
H28B C28 H28C 109.5 . . ?
N3 C29 H29A 109.5 . . ?
N3 C29 H29B 109.5 . . ?
H29A C29 H29B 109.5 . . ?
N3 C29 H29C 109.5 . . ?
H29A C29 H29C 109.5 . . ?
H29B C29 H29C 109.5 . . ?
N3 C30 H30A 109.5 . . ?
N3 C30 H30B 109.5 . . ?
H30A C30 H30B 109.5 . . ?
N3 C30 H30C 109.5 . . ?
H30A C30 H30C 109.5 . . ?
H30B C30 H30C 109.5 . . ?
N3 C31 C32 114.3(2) . . ?
N3 C31 H31A 108.7 . . ?
C32 C31 H31A 108.7 . . ?
N3 C31 H31B 108.7 . . ?
C32 C31 H31B 108.7 . . ?
H31A C31 H31B 107.6 . . ?
N2 C32 C31 110.2(2) . . ?
N2 C32 H32A 109.6 . . ?
C31 C32 H32A 109.6 . . ?
N2 C32 H32B 109.6 . . ?
C31 C32 H32B 109.6 . . ?
H32A C32 H32B 108.1 . . ?

loop_
_geom_bond_atom_site_label_1
_geom_bond_atom_site_label_2
_geom_bond_distance
_geom_bond_site_symmetry_2
_geom_bond_publ_flag
Pd1 C1 1.929(2) . ?
Pd1 O1 1.9814(17) . ?
Pd1 N3 2.102(2) . ?
Pd1 Cl1 2.3846(8) . ?
O1 C22 1.325(3) . ?
N1 C1 1.365(3) . ?
N1 C3 1.398(3) . ?
N1 C23 1.409(3) . ?
N2 C1 1.346(3) . ?
N2 C2 1.377(3) . ?
N2 C32 1.455(3) . ?
N3 C30 1.484(3) . ?
N3 C29 1.487(3) . ?
N3 C31 1.494(3) . ?
C2 C3 1.362(3) . ?
C2 H2 0.9500 . ?
C3 C4 1.430(3) . ?
C4 C11 1.357(3) . ?
C4 C5 1.501(3) . ?
C5 C10 1.386(4) . ?
C5 C6 1.387(3) . ?
C6 C7 1.401(4) . ?
C6 H6 0.9500 . ?
C7 C8 1.372(4) . ?
C7 H7 0.9500 . ?
C8 C9 1.386(4) . ?
C8 H8 0.9500 . ?
C9 C10 1.395(4) . ?
C9 H9 0.9500 . ?
C10 H10 0.9500 . ?
C11 C18 1.474(3) . ?
C11 C12 1.495(3) . ?
C12 C13 1.392(3) . ?
C12 C17 1.398(3) . ?
C13 C14 1.390(3) . ?
C13 H13 0.9500 . ?
C14 C15 1.387(4) . ?
C14 H14 0.9500 . ?
C15 C16 1.379(4) . ?
C15 H15 0.9500 . ?
C16 C17 1.385(3) . ?
C16 H16 0.9500 . ?
C17 H17 0.9500 . ?
C18 C23 1.419(3) . ?
C18 C19 1.419(3) . ?
C19 C20 1.391(3) . ?
C19 C24 1.510(3) . ?
C20 C21 1.390(4) . ?
C20 H20 0.9500 . ?
C21 C22 1.421(3) . ?
C21 C25 1.540(3) . ?
C22 C23 1.416(3) . ?
C24 H24A 0.9800 . ?
C24 H24B 0.9800 . ?
C24 H24C 0.9800 . ?
C25 C28 1.534(4) . ?
C25 C27 1.534(4) . ?
C25 C26 1.544(4) . ?
C26 H26A 0.9800 . ?
C26 H26B 0.9800 . ?
C26 H26C 0.9800 . ?
C27 H27A 0.9800 . ?
C27 H27B 0.9800 . ?
C27 H27C 0.9800 . ?
C28 H28A 0.9800 . ?
C28 H28B 0.9800 . ?
C28 H28C 0.9800 . ?
C29 H29A 0.9800 . ?
C29 H29B 0.9800 . ?
C29 H29C 0.9800 . ?
C30 H30A 0.9800 . ?
C30 H30B 0.9800 . ?
C30 H30C 0.9800 . ?
C31 C32 1.516(3) . ?
C31 H31A 0.9900 . ?
C31 H31B 0.9900 . ?
C32 H32A 0.9900 . ?
C32 H32B 0.9900 . ?

loop_
_geom_torsion_atom_site_label_1
_geom_torsion_atom_site_label_2
_geom_torsion_atom_site_label_3
_geom_torsion_atom_site_label_4
_geom_torsion
_geom_torsion_site_symmetry_1
_geom_torsion_site_symmetry_2
_geom_torsion_site_symmetry_3
_geom_torsion_site_symmetry_4
_geom_torsion_publ_flag
C2 N2 C1 N1 -1.5(3) . . . . ?
C32 N2 C1 N1 177.8(2) . . . . ?
C2 N2 C1 Pd1 -179.50(18) . . . . ?
C32 N2 C1 Pd1 -0.2(3) . . . . ?
C3 N1 C1 N2 1.7(3) . . . . ?
C23 N1 C1 N2 -179.8(2) . . . . ?
C3 N1 C1 Pd1 179.70(17) . . . . ?
C23 N1 C1 Pd1 -1.8(4) . . . . ?
C1 N2 C2 C3 0.7(3) . . . . ?
C32 N2 C2 C3 -178.5(2) . . . . ?
N2 C2 C3 N1 0.3(3) . . . . ?
N2 C2 C3 C4 180.0(3) . . . . ?
C1 N1 C3 C2 -1.3(3) . . . . ?
C23 N1 C3 C2 -179.9(2) . . . . ?
C1 N1 C3 C4 179.0(2) . . . . ?
C23 N1 C3 C4 0.4(3) . . . . ?
C2 C3 C4 C11 173.5(3) . . . . ?
N1 C3 C4 C11 -6.9(4) . . . . ?
C2 C3 C4 C5 -10.2(4) . . . . ?
N1 C3 C4 C5 169.4(2) . . . . ?
C11 C4 C5 C10 74.2(3) . . . . ?
C3 C4 C5 C10 -101.9(3) . . . . ?
C11 C4 C5 C6 -109.7(3) . . . . ?
C3 C4 C5 C6 74.2(3) . . . . ?
C10 C5 C6 C7 -0.8(4) . . . . ?
C4 C5 C6 C7 -176.9(2) . . . . ?
C5 C6 C7 C8 0.5(4) . . . . ?
C6 C7 C8 C9 0.0(4) . . . . ?
C7 C8 C9 C10 -0.1(4) . . . . ?
C6 C5 C10 C9 0.6(4) . . . . ?
C4 C5 C10 C9 176.8(2) . . . . ?
C8 C9 C10 C5 -0.2(4) . . . . ?
C3 C4 C11 C18 4.1(4) . . . . ?
C5 C4 C11 C18 -171.9(2) . . . . ?
C3 C4 C11 C12 178.3(2) . . . . ?
C5 C4 C11 C12 2.4(4) . . . . ?
C4 C11 C12 C13 70.8(3) . . . . ?
C18 C11 C12 C13 -115.1(3) . . . . ?
C4 C11 C12 C17 -105.5(3) . . . . ?
C18 C11 C12 C17 68.7(3) . . . . ?
C17 C12 C13 C14 -0.6(4) . . . . ?
C11 C12 C13 C14 -176.9(2) . . . . ?
C12 C13 C14 C15 0.6(4) . . . . ?
C13 C14 C15 C16 -0.3(4) . . . . ?
C14 C15 C16 C17 0.1(4) . . . . ?
C15 C16 C17 C12 0.0(4) . . . . ?
C13 C12 C17 C16 0.3(3) . . . . ?
C11 C12 C17 C16 176.6(2) . . . . ?
C4 C11 C18 C23 5.0(3) . . . . ?
C12 C11 C18 C23 -168.9(2) . . . . ?
C4 C11 C18 C19 -179.5(2) . . . . ?
C12 C11 C18 C19 6.6(4) . . . . ?
C23 C18 C19 C20 9.5(3) . . . . ?
C11 C18 C19 C20 -166.1(2) . . . . ?
C23 C18 C19 C24 -168.2(2) . . . . ?
C11 C18 C19 C24 16.1(4) . . . . ?
C18 C19 C20 C21 -1.9(4) . . . . ?
C24 C19 C20 C21 176.1(2) . . . . ?
C19 C20 C21 C22 -6.0(4) . . . . ?
C19 C20 C21 C25 173.7(2) . . . . ?
Pd1 O1 C22 C23 -26.2(3) . . . . ?
Pd1 O1 C22 C21 155.86(16) . . . . ?
C20 C21 C22 O1 -176.4(2) . . . . ?
C25 C21 C22 O1 3.9(3) . . . . ?
C20 C21 C22 C23 5.5(3) . . . . ?
C25 C21 C22 C23 -174.2(2) . . . . ?
C1 N1 C23 C22 13.2(4) . . . . ?
C3 N1 C23 C22 -168.5(2) . . . . ?
C1 N1 C23 C18 -169.8(2) . . . . ?
C3 N1 C23 C18 8.6(3) . . . . ?
O1 C22 C23 N1 1.3(3) . . . . ?
C21 C22 C23 N1 179.3(2) . . . . ?
O1 C22 C23 C18 -175.6(2) . . . . ?
C21 C22 C23 C18 2.4(3) . . . . ?
C19 C18 C23 N1 173.0(2) . . . . ?
C11 C18 C23 N1 -11.1(3) . . . . ?
C19 C18 C23 C22 -10.1(3) . . . . ?
C11 C18 C23 C22 165.8(2) . . . . ?
C20 C21 C25 C28 119.1(3) . . . . ?
C22 C21 C25 C28 -61.2(3) . . . . ?
C20 C21 C25 C27 -1.5(4) . . . . ?
C22 C21 C25 C27 178.2(2) . . . . ?
C20 C21 C25 C26 -120.8(3) . . . . ?
C22 C21 C25 C26 58.9(3) . . . . ?
C30 N3 C31 C32 -74.2(3) . . . . ?
C29 N3 C31 C32 168.4(2) . . . . ?
Pd1 N3 C31 C32 48.9(2) . . . . ?
C1 N2 C32 C31 47.3(3) . . . . ?
C2 N2 C32 C31 -133.5(2) . . . . ?
N3 C31 C32 N2 -73.6(3) . . . . ?
